data_7024918
loop_
_publ_author_name
'Tiempos-Flores, Norma'
'Metta-Maga\~na, Alejandro-Jos\'e'
'Montiel-Palma, Virginia'
'Cort\'es-Llamas, Sara-Ang\'elica'
'Mu\~noz-Hern\'andez, Miguel-Angel'

_publ_section_title
;
 Aluminium complexes derived from tridentate thioetherbis(phenolate)
 ligands and their activity in Diels-Alder catalysis.
;
_journal_issue 18
_journal_name_full 'Dalton transactions (Cambridge, England : 2003)'
_journal_page_first 4312
_journal_page_last 4320
_journal_paper_doi 10.1039/b922657e
_journal_volume 39
_journal_year 2010
_chemical_formula_sum 'C64 H98 Al2 O4 S2'
_chemical_formula_weight 1049.50
_chemical_name_systematic
;
?
;
_space_group_IT_number 2
_symmetry_cell_setting triclinic
_symmetry_space_group_name_Hall '-P 1'
_symmetry_space_group_name_H-M 'P -1'
_atom_sites_solution_hydrogens geom
_atom_sites_solution_primary direct
_atom_sites_solution_secondary difmap
_audit_creation_method SHELXL-97
_cell_angle_alpha 91.4670(10)
_cell_angle_beta 101.7900(10)
_cell_angle_gamma 90.2190(10)
_cell_formula_units_Z 2
_cell_length_a 9.0701(7)
_cell_length_b 16.2602(12)
_cell_length_c 21.6729(16)
_cell_measurement_temperature 100(2)
_cell_volume 3127.8(4)
_computing_cell_refinement 'Bruker SMART'
_computing_data_collection 'Bruker SMART'
_computing_data_reduction 'Bruker SHELXTL'
_computing_molecular_graphics 'Bruker SHELXTL'
_computing_publication_material 'Bruker SHELXTL'
_computing_structure_refinement 'SHELXL-97 (Sheldrick, 1997)'
_computing_structure_solution 'SHELXS-97 (Sheldrick, 1990)'
_diffrn_ambient_temperature 100(2)
_diffrn_measured_fraction_theta_full 0.992
_diffrn_measured_fraction_theta_max 0.992
_diffrn_measurement_device_type 'CCD area detector'
_diffrn_measurement_method 'phi and omega scans'
_diffrn_radiation_monochromator graphite
_diffrn_radiation_source 'fine-focus sealed tube'
_diffrn_radiation_type MoK\a
_diffrn_radiation_wavelength 0.71073
_diffrn_reflns_av_R_equivalents 0.0444
_diffrn_reflns_av_sigmaI/netI 0.0439
_diffrn_reflns_limit_h_max 10
_diffrn_reflns_limit_h_min -10
_diffrn_reflns_limit_k_max 19
_diffrn_reflns_limit_k_min -19
_diffrn_reflns_limit_l_max 25
_diffrn_reflns_limit_l_min -23
_diffrn_reflns_number 22555
_diffrn_reflns_theta_full 25.00
_diffrn_reflns_theta_max 25.00
_diffrn_reflns_theta_min 1.25
_exptl_absorpt_coefficient_mu 0.157
_exptl_absorpt_correction_T_max 0.9739
_exptl_absorpt_correction_T_min 0.9575
_exptl_absorpt_correction_type numerical
_exptl_crystal_colour colorless
_exptl_crystal_density_diffrn 1.114
_exptl_crystal_density_method 'not measured'
_exptl_crystal_description rectangular
_exptl_crystal_F_000 1144
_exptl_crystal_size_max 0.28
_exptl_crystal_size_mid 0.22
_exptl_crystal_size_min 0.17
_refine_diff_density_max 0.484
_refine_diff_density_min -0.387
_refine_diff_density_rms 0.075
_refine_ls_extinction_method none
_refine_ls_goodness_of_fit_ref 1.106
_refine_ls_hydrogen_treatment constr
_refine_ls_matrix_type full
_refine_ls_number_parameters 677
_refine_ls_number_reflns 10917
_refine_ls_number_restraints 0
_refine_ls_restrained_S_all 1.106
_refine_ls_R_factor_all 0.0846
_refine_ls_R_factor_gt 0.0809
_refine_ls_shift/su_max 0.000
_refine_ls_shift/su_mean 0.000
_refine_ls_structure_factor_coef Fsqd
_refine_ls_weighting_details 'calc w=1/[\s^2^(Fo^2^)+(0.0163P)^2^+15.0000P] where P=(Fo^2^+2Fc^2^)/3'
_refine_ls_weighting_scheme calc
_refine_ls_wR_factor_gt 0.1761
_refine_ls_wR_factor_ref 0.1780
_reflns_number_gt 10376
_reflns_number_total 10917
_reflns_threshold_expression >2sigma(I)
_cod_data_source_file b922657e.txt
_cod_data_source_block complex_9
_cod_depositor_comments
;
The following automatic conversions were performed:

'_symmetry_cell_setting' value 'Triclinic' changed to 'triclinic'
according to /home/saulius/struct/CIF-dictionaries/cif_core.dic
dictionary named 'cif_core.dic' version 2.4.2 from 2011-04-26.

Automatic conversion script
Id: cif_fix_values 1891 2012-01-12 08:04:46Z andrius 
;
_cod_original_sg_symbol_H-M P-1
_cod_database_code 7024918

loop_
_symmetry_equiv_pos_as_xyz
'x, y, z'
'-x, -y, -z'

loop_
_atom_site_label
_atom_site_type_symbol
_atom_site_fract_x
_atom_site_fract_y
_atom_site_fract_z
_atom_site_U_iso_or_equiv
_atom_site_adp_type
_atom_site_occupancy
_atom_site_symmetry_multiplicity
_atom_site_calc_flag
_atom_site_refinement_flags
Al1 Al 0.71848(13) 0.75025(7) 0.25403(5) 0.0143(2) Uani 1 1 d .
Al2 Al 0.75165(13) 0.61125(7) 0.33874(5) 0.0158(2) Uani 1 1 d .
O1 O 0.6356(3) 0.63909(15) 0.26023(12) 0.0151(5) Uani 1 1 d .
O2 O 0.5821(3) 0.76905(16) 0.18331(12) 0.0152(5) Uani 1 1 d .
O3 O 0.8272(3) 0.84409(16) 0.25663(12) 0.0162(6) Uani 1 1 d .
O4 O 0.8370(3) 0.71462(15) 0.33210(12) 0.0152(5) Uani 1 1 d .
S1 S 0.86098(10) 0.68012(6) 0.18526(4) 0.0145(2) Uani 1 1 d .
S2 S 0.58687(10) 0.82822(6) 0.32588(4) 0.0142(2) Uani 1 1 d .
C1 C 0.6258(4) 0.5864(2) 0.20809(17) 0.0147(8) Uani 1 1 d .
C2 C 0.5089(5) 0.5281(2) 0.18888(18) 0.0194(8) Uani 1 1 d .
C3 C 0.5295(5) 0.4711(2) 0.14229(19) 0.0217(9) Uani 1 1 d .
H3 H 0.4550 0.4293 0.1304 0.026 Uiso 1 1 calc R
C4 C 0.6507(5) 0.4704(2) 0.11162(18) 0.0204(8) Uani 1 1 d .
C5 C 0.7546(4) 0.5343(2) 0.12667(18) 0.0173(8) Uani 1 1 d .
H5 H 0.8353 0.5390 0.1051 0.021 Uiso 1 1 calc R
C6 C 0.7394(4) 0.5914(2) 0.17372(18) 0.0153(8) Uani 1 1 d .
C7 C 0.3621(5) 0.5283(3) 0.21466(19) 0.0243(9) Uani 1 1 d .
C8 C 0.2976(6) 0.6151(3) 0.2113(3) 0.0540(16) Uani 1 1 d .
H8A H 0.2023 0.6151 0.2260 0.081 Uiso 1 1 calc R
H8B H 0.2799 0.6333 0.1677 0.081 Uiso 1 1 calc R
H8C H 0.3693 0.6528 0.2382 0.081 Uiso 1 1 calc R
C9 C 0.3917(6) 0.4976(4) 0.2819(2) 0.0547(17) Uani 1 1 d .
H9A H 0.2967 0.4952 0.2967 0.082 Uiso 1 1 calc R
H9B H 0.4619 0.5353 0.3095 0.082 Uiso 1 1 calc R
H9C H 0.4356 0.4425 0.2828 0.082 Uiso 1 1 calc R
C10 C 0.2413(5) 0.4725(3) 0.1745(2) 0.0388(12) Uani 1 1 d .
H10A H 0.2730 0.4151 0.1790 0.058 Uiso 1 1 calc R
H10B H 0.2276 0.4874 0.1302 0.058 Uiso 1 1 calc R
H10C H 0.1461 0.4794 0.1887 0.058 Uiso 1 1 calc R
C11 C 0.6681(5) 0.4006(3) 0.0645(2) 0.0259(9) Uani 1 1 d .
C12 C 0.7173(6) 0.3235(3) 0.1026(2) 0.0339(11) Uani 1 1 d .
H12A H 0.8141 0.3343 0.1314 0.051 Uiso 1 1 calc R
H12B H 0.7280 0.2775 0.0737 0.051 Uiso 1 1 calc R
H12C H 0.6413 0.3093 0.1269 0.051 Uiso 1 1 calc R
C13 C 0.5193(6) 0.3827(3) 0.0180(2) 0.0337(11) Uani 1 1 d .
H13A H 0.4414 0.3683 0.0413 0.051 Uiso 1 1 calc R
H13B H 0.5329 0.3367 -0.0104 0.051 Uiso 1 1 calc R
H13C H 0.4886 0.4316 -0.0067 0.051 Uiso 1 1 calc R
C14 C 0.7868(6) 0.4223(3) 0.0262(2) 0.0357(11) Uani 1 1 d .
H14A H 0.7592 0.4738 0.0043 0.054 Uiso 1 1 calc R
H14B H 0.7916 0.3780 -0.0048 0.054 Uiso 1 1 calc R
H14C H 0.8853 0.4290 0.0546 0.054 Uiso 1 1 calc R
C15 C 0.6302(4) 0.7773(2) 0.12897(17) 0.0140(7) Uani 1 1 d .
C16 C 0.7631(4) 0.7386(2) 0.12089(17) 0.0143(8) Uani 1 1 d .
C17 C 0.8214(4) 0.7448(2) 0.06698(17) 0.0159(8) Uani 1 1 d .
H17 H 0.9121 0.7174 0.0639 0.019 Uiso 1 1 calc R
C18 C 0.7469(4) 0.7909(2) 0.01766(17) 0.0166(8) Uani 1 1 d .
C19 C 0.6135(4) 0.8283(2) 0.02536(18) 0.0178(8) Uani 1 1 d .
H19 H 0.5614 0.8600 -0.0084 0.021 Uiso 1 1 calc R
C20 C 0.5510(4) 0.8229(2) 0.07851(17) 0.0164(8) Uani 1 1 d .
C21 C 0.4019(4) 0.8663(2) 0.08273(18) 0.0185(8) Uani 1 1 d .
C22 C 0.4314(5) 0.9353(3) 0.1329(2) 0.0257(9) Uani 1 1 d .
H22A H 0.5032 0.9750 0.1222 0.039 Uiso 1 1 calc R
H22B H 0.4734 0.9121 0.1740 0.039 Uiso 1 1 calc R
H22C H 0.3367 0.9631 0.1348 0.039 Uiso 1 1 calc R
C23 C 0.2885(5) 0.8040(3) 0.0989(2) 0.0262(9) Uani 1 1 d .
H23A H 0.1927 0.8315 0.0992 0.039 Uiso 1 1 calc R
H23B H 0.3282 0.7818 0.1405 0.039 Uiso 1 1 calc R
H23C H 0.2723 0.7591 0.0672 0.039 Uiso 1 1 calc R
C24 C 0.3291(5) 0.9043(3) 0.0199(2) 0.0262(9) Uani 1 1 d .
H24A H 0.2342 0.9303 0.0239 0.039 Uiso 1 1 calc R
H24B H 0.3092 0.8611 -0.0132 0.039 Uiso 1 1 calc R
H24C H 0.3974 0.9456 0.0088 0.039 Uiso 1 1 calc R
C25 C 0.8111(5) 0.8051(3) -0.04138(18) 0.0214(9) Uani 1 1 d .
C26 C 0.9272(7) 0.7411(4) -0.0494(3) 0.0583(18) Uani 1 1 d .
H26A H 1.0091 0.7425 -0.0121 0.087 Uiso 1 1 calc R
H26B H 0.9679 0.7531 -0.0868 0.087 Uiso 1 1 calc R
H26C H 0.8798 0.6865 -0.0546 0.087 Uiso 1 1 calc R
C27 C 0.6897(6) 0.8048(4) -0.1005(2) 0.0489(15) Uani 1 1 d .
H27A H 0.6317 0.7533 -0.1039 0.073 Uiso 1 1 calc R
H27B H 0.7361 0.8093 -0.1374 0.073 Uiso 1 1 calc R
H27C H 0.6225 0.8514 -0.0987 0.073 Uiso 1 1 calc R
C28 C 0.8900(7) 0.8890(4) -0.0329(2) 0.0521(16) Uani 1 1 d .
H28A H 0.8168 0.9318 -0.0287 0.078 Uiso 1 1 calc R
H28B H 0.9340 0.8995 -0.0696 0.078 Uiso 1 1 calc R
H28C H 0.9699 0.8893 0.0052 0.078 Uiso 1 1 calc R
C29 C 0.7667(4) 0.9171(2) 0.26520(17) 0.0154(8) Uani 1 1 d .
C30 C 0.6470(4) 0.9225(2) 0.29692(17) 0.0151(8) Uani 1 1 d .
C31 C 0.5763(4) 0.9956(2) 0.30745(17) 0.0153(8) Uani 1 1 d .
H31 H 0.4956 0.9958 0.3293 0.018 Uiso 1 1 calc R
C32 C 0.6250(4) 1.0683(2) 0.28562(17) 0.0170(8) Uani 1 1 d .
C33 C 0.7454(4) 1.0636(2) 0.25489(17) 0.0173(8) Uani 1 1 d .
H33 H 0.7798 1.1132 0.2402 0.021 Uiso 1 1 calc R
C34 C 0.8191(4) 0.9911(2) 0.24408(17) 0.0167(8) Uani 1 1 d .
C35 C 0.9522(4) 0.9927(2) 0.20962(18) 0.0194(8) Uani 1 1 d .
C36 C 0.9086(5) 0.9467(3) 0.14566(19) 0.0257(9) Uani 1 1 d .
H36A H 0.8217 0.9734 0.1197 0.039 Uiso 1 1 calc R
H36B H 0.8827 0.8895 0.1523 0.039 Uiso 1 1 calc R
H36C H 0.9937 0.9479 0.1242 0.039 Uiso 1 1 calc R
C37 C 0.9984(5) 1.0799(3) 0.19729(19) 0.0234(9) Uani 1 1 d .
H37A H 1.0872 1.0780 0.1780 0.035 Uiso 1 1 calc R
H37B H 1.0226 1.1115 0.2372 0.035 Uiso 1 1 calc R
H37C H 0.9154 1.1062 0.1687 0.035 Uiso 1 1 calc R
C38 C 1.0911(4) 0.9513(3) 0.2500(2) 0.0246(9) Uani 1 1 d .
H38A H 1.1746 0.9518 0.2276 0.037 Uiso 1 1 calc R
H38B H 1.0657 0.8943 0.2577 0.037 Uiso 1 1 calc R
H38C H 1.1209 0.9815 0.2904 0.037 Uiso 1 1 calc R
C39 C 0.5492(4) 1.1504(2) 0.29672(18) 0.0192(8) Uani 1 1 d .
C40 C 0.3777(5) 1.1404(3) 0.2780(2) 0.0246(9) Uani 1 1 d .
H40A H 0.3496 1.1215 0.2339 0.037 Uiso 1 1 calc R
H40B H 0.3301 1.1934 0.2833 0.037 Uiso 1 1 calc R
H40C H 0.3438 1.1000 0.3050 0.037 Uiso 1 1 calc R
C41 C 0.5960(5) 1.2192(2) 0.2574(2) 0.0257(9) Uani 1 1 d .
H41A H 0.7044 1.2299 0.2709 0.039 Uiso 1 1 calc R
H41B H 0.5405 1.2693 0.2635 0.039 Uiso 1 1 calc R
H41C H 0.5731 1.2023 0.2128 0.039 Uiso 1 1 calc R
C42 C 0.5937(5) 1.1755(3) 0.3671(2) 0.0270(9) Uani 1 1 d .
H42A H 0.5678 1.1308 0.3925 0.041 Uiso 1 1 calc R
H42B H 0.5391 1.2252 0.3751 0.041 Uiso 1 1 calc R
H42C H 0.7023 1.1864 0.3783 0.041 Uiso 1 1 calc R
C43 C 0.8628(4) 0.7697(2) 0.38292(17) 0.0156(8) Uani 1 1 d .
C44 C 0.9999(4) 0.7758(2) 0.42610(18) 0.0166(8) Uani 1 1 d .
C45 C 0.9960(4) 0.8194(2) 0.48247(18) 0.0174(8) Uani 1 1 d .
H45 H 1.0856 0.8212 0.5141 0.021 Uiso 1 1 calc R
C46 C 0.8715(4) 0.8599(2) 0.49546(18) 0.0190(8) Uani 1 1 d .
C47 C 0.7435(4) 0.8623(2) 0.44710(18) 0.0176(8) Uani 1 1 d .
H47 H 0.6586 0.8937 0.4524 0.021 Uiso 1 1 calc R
C48 C 0.7418(4) 0.8184(2) 0.39153(17) 0.0153(8) Uani 1 1 d .
C49 C 1.1506(4) 0.7397(2) 0.41648(18) 0.0191(8) Uani 1 1 d .
C50 C 1.1531(5) 0.7177(3) 0.34709(19) 0.0260(9) Uani 1 1 d .
H50A H 1.2555 0.7025 0.3435 0.039 Uiso 1 1 calc R
H50B H 1.1211 0.7653 0.3210 0.039 Uiso 1 1 calc R
H50C H 1.0843 0.6713 0.3326 0.039 Uiso 1 1 calc R
C51 C 1.1868(5) 0.6635(3) 0.4559(2) 0.0284(10) Uani 1 1 d .
H51A H 1.1961 0.6786 0.5006 0.043 Uiso 1 1 calc R
H51B H 1.2819 0.6402 0.4492 0.043 Uiso 1 1 calc R
H51C H 1.1057 0.6227 0.4433 0.043 Uiso 1 1 calc R
C52 C 1.2765(5) 0.8044(3) 0.4379(2) 0.0269(10) Uani 1 1 d .
H52A H 1.2873 0.8165 0.4831 0.040 Uiso 1 1 calc R
H52B H 1.2507 0.8550 0.4145 0.040 Uiso 1 1 calc R
H52C H 1.3717 0.7830 0.4296 0.040 Uiso 1 1 calc R
C53 C 0.8764(5) 0.8995(3) 0.56122(19) 0.0232(9) Uani 1 1 d .
C54 C 0.8931(5) 0.8294(3) 0.60872(19) 0.0285(10) Uani 1 1 d .
H54A H 0.8980 0.8526 0.6513 0.043 Uiso 1 1 calc R
H54B H 0.9857 0.7990 0.6075 0.043 Uiso 1 1 calc R
H54C H 0.8063 0.7919 0.5975 0.043 Uiso 1 1 calc R
C55 C 1.0113(5) 0.9579(3) 0.5804(2) 0.0298(10) Uani 1 1 d .
H55A H 0.9969 1.0060 0.5536 0.045 Uiso 1 1 calc R
H55B H 1.1033 0.9294 0.5754 0.045 Uiso 1 1 calc R
H55C H 1.0204 0.9756 0.6246 0.045 Uiso 1 1 calc R
C56 C 0.7329(5) 0.9473(3) 0.5634(2) 0.0293(10) Uani 1 1 d .
H56A H 0.7212 0.9910 0.5325 0.044 Uiso 1 1 calc R
H56B H 0.7395 0.9716 0.6057 0.044 Uiso 1 1 calc R
H56C H 0.6458 0.9099 0.5533 0.044 Uiso 1 1 calc R
C57 C 0.8947(4) 0.5248(2) 0.32475(19) 0.0199(8) Uani 1 1 d .
H57A H 0.9413 0.5423 0.2896 0.024 Uiso 1 1 calc R
H57B H 0.9760 0.5241 0.3629 0.024 Uiso 1 1 calc R
C58 C 0.8391(5) 0.4359(2) 0.30987(19) 0.0215(9) Uani 1 1 d .
H58 H 0.7518 0.4361 0.2732 0.026 Uiso 1 1 calc R
C59 C 0.9628(5) 0.3820(3) 0.2919(2) 0.0334(11) Uani 1 1 d .
H59A H 0.9930 0.4041 0.2546 0.050 Uiso 1 1 calc R
H59B H 0.9245 0.3257 0.2825 0.050 Uiso 1 1 calc R
H59C H 1.0500 0.3819 0.3271 0.050 Uiso 1 1 calc R
C60 C 0.7860(5) 0.3990(3) 0.3660(2) 0.0287(10) Uani 1 1 d .
H60A H 0.8701 0.3987 0.4025 0.043 Uiso 1 1 calc R
H60B H 0.7500 0.3425 0.3551 0.043 Uiso 1 1 calc R
H60C H 0.7040 0.4322 0.3764 0.043 Uiso 1 1 calc R
C61 C 0.6360(4) 0.6190(2) 0.40695(18) 0.0193(8) Uani 1 1 d .
H61A H 0.5658 0.6656 0.3976 0.023 Uiso 1 1 calc R
H61B H 0.5737 0.5684 0.4042 0.023 Uiso 1 1 calc R
C62 C 0.7206(5) 0.6303(3) 0.47595(18) 0.0211(9) Uani 1 1 d .
H62 H 0.7911 0.6782 0.4785 0.025 Uiso 1 1 calc R
C63 C 0.6135(5) 0.6481(3) 0.5207(2) 0.0301(10) Uani 1 1 d .
H63A H 0.5391 0.6035 0.5169 0.045 Uiso 1 1 calc R
H63B H 0.5616 0.7001 0.5096 0.045 Uiso 1 1 calc R
H63C H 0.6711 0.6523 0.5641 0.045 Uiso 1 1 calc R
C64 C 0.8133(5) 0.5547(3) 0.4978(2) 0.0293(10) Uani 1 1 d .
H64A H 0.8679 0.5640 0.5414 0.044 Uiso 1 1 calc R
H64B H 0.8854 0.5445 0.4705 0.044 Uiso 1 1 calc R
H64C H 0.7462 0.5068 0.4957 0.044 Uiso 1 1 calc R

loop_
_atom_site_aniso_label
_atom_site_aniso_U_11
_atom_site_aniso_U_22
_atom_site_aniso_U_33
_atom_site_aniso_U_23
_atom_site_aniso_U_13
_atom_site_aniso_U_12
Al1 0.0164(6) 0.0144(6) 0.0118(5) 0.0002(4) 0.0025(4) -0.0009(4)
Al2 0.0185(6) 0.0152(6) 0.0138(6) 0.0012(4) 0.0036(5) -0.0003(4)
O1 0.0179(13) 0.0138(13) 0.0134(13) -0.0002(10) 0.0026(10) -0.0026(10)
O2 0.0124(13) 0.0197(14) 0.0139(13) 0.0019(10) 0.0035(10) 0.0017(10)
O3 0.0169(13) 0.0166(14) 0.0155(13) -0.0005(10) 0.0045(11) -0.0011(11)
O4 0.0178(13) 0.0150(13) 0.0125(13) -0.0012(10) 0.0025(10) -0.0025(10)
S1 0.0140(5) 0.0150(5) 0.0138(5) 0.0013(3) 0.0011(4) 0.0005(3)
S2 0.0147(5) 0.0146(5) 0.0136(4) 0.0012(3) 0.0038(4) -0.0012(3)
C1 0.0167(19) 0.0118(18) 0.0154(19) 0.0004(14) 0.0024(15) 0.0034(14)
C2 0.024(2) 0.018(2) 0.0159(19) 0.0021(15) 0.0019(16) -0.0020(16)
C3 0.025(2) 0.017(2) 0.020(2) 0.0011(16) -0.0021(17) -0.0076(16)
C4 0.025(2) 0.018(2) 0.018(2) 0.0018(16) 0.0021(16) 0.0024(16)
C5 0.021(2) 0.0144(19) 0.0170(19) 0.0006(15) 0.0041(16) 0.0035(15)
C6 0.0140(18) 0.0108(18) 0.0188(19) -0.0007(14) -0.0015(15) -0.0007(14)
C7 0.020(2) 0.032(2) 0.021(2) -0.0006(18) 0.0051(17) -0.0110(18)
C8 0.031(3) 0.043(3) 0.094(5) -0.014(3) 0.030(3) -0.005(2)
C9 0.030(3) 0.106(5) 0.029(3) 0.018(3) 0.007(2) -0.026(3)
C10 0.027(2) 0.053(3) 0.038(3) -0.015(2) 0.011(2) -0.018(2)
C11 0.032(2) 0.019(2) 0.027(2) -0.0048(17) 0.0060(19) -0.0027(18)
C12 0.042(3) 0.021(2) 0.039(3) -0.004(2) 0.009(2) 0.002(2)
C13 0.044(3) 0.027(2) 0.029(2) -0.0133(19) 0.007(2) -0.005(2)
C14 0.048(3) 0.026(2) 0.038(3) -0.013(2) 0.019(2) -0.001(2)
C15 0.0150(18) 0.0144(18) 0.0123(18) -0.0045(14) 0.0027(14) -0.0037(14)
C16 0.0153(18) 0.0149(18) 0.0105(18) 0.0003(14) -0.0020(14) -0.0030(14)
C17 0.0172(19) 0.0129(18) 0.0179(19) -0.0031(15) 0.0051(15) -0.0028(15)
C18 0.020(2) 0.0164(19) 0.0139(19) -0.0020(15) 0.0045(15) -0.0029(15)
C19 0.022(2) 0.0160(19) 0.0133(19) 0.0000(15) -0.0018(15) -0.0004(15)
C20 0.0169(19) 0.0156(19) 0.0156(19) -0.0040(15) 0.0008(15) -0.0005(15)
C21 0.019(2) 0.017(2) 0.019(2) 0.0017(16) 0.0029(16) 0.0021(16)
C22 0.023(2) 0.025(2) 0.027(2) -0.0029(18) 0.0014(18) 0.0071(17)
C23 0.015(2) 0.029(2) 0.034(2) 0.0049(19) 0.0039(18) 0.0034(17)
C24 0.021(2) 0.027(2) 0.030(2) 0.0084(18) 0.0035(18) 0.0083(17)
C25 0.022(2) 0.029(2) 0.0145(19) 0.0034(16) 0.0062(16) 0.0023(17)
C26 0.076(4) 0.077(4) 0.033(3) 0.022(3) 0.035(3) 0.040(4)
C27 0.034(3) 0.094(5) 0.020(2) 0.008(3) 0.008(2) -0.009(3)
C28 0.068(4) 0.066(4) 0.030(3) -0.007(3) 0.027(3) -0.035(3)
C29 0.0176(19) 0.018(2) 0.0082(17) -0.0002(14) -0.0016(14) 0.0002(15)
C30 0.0158(19) 0.0160(19) 0.0120(18) 0.0029(14) -0.0010(15) -0.0021(15)
C31 0.0135(18) 0.020(2) 0.0116(18) -0.0012(15) 0.0011(14) 0.0000(15)
C32 0.0182(19) 0.018(2) 0.0129(18) -0.0012(15) -0.0007(15) -0.0030(15)
C33 0.018(2) 0.018(2) 0.0147(19) 0.0030(15) 0.0003(15) -0.0038(15)
C34 0.0175(19) 0.021(2) 0.0100(18) -0.0014(15) -0.0004(15) -0.0049(15)
C35 0.020(2) 0.020(2) 0.018(2) -0.0031(16) 0.0061(16) -0.0027(16)
C36 0.030(2) 0.028(2) 0.022(2) -0.0072(18) 0.0110(18) -0.0103(18)
C37 0.024(2) 0.027(2) 0.020(2) 0.0009(17) 0.0068(17) -0.0076(17)
C38 0.017(2) 0.029(2) 0.031(2) 0.0023(18) 0.0117(18) -0.0037(17)
C39 0.023(2) 0.018(2) 0.017(2) -0.0009(15) 0.0028(16) -0.0008(16)
C40 0.022(2) 0.023(2) 0.029(2) 0.0059(18) 0.0055(18) 0.0035(17)
C41 0.031(2) 0.018(2) 0.028(2) 0.0036(17) 0.0058(19) -0.0004(17)
C42 0.031(2) 0.023(2) 0.027(2) -0.0023(18) 0.0076(19) 0.0001(18)
C43 0.0180(19) 0.0180(19) 0.0104(18) 0.0028(15) 0.0022(15) -0.0050(15)
C44 0.020(2) 0.0147(19) 0.0158(19) 0.0022(15) 0.0045(15) -0.0049(15)
C45 0.0164(19) 0.019(2) 0.0146(19) 0.0008(15) -0.0010(15) -0.0025(15)
C46 0.022(2) 0.018(2) 0.016(2) 0.0019(15) 0.0037(16) -0.0048(16)
C47 0.020(2) 0.0166(19) 0.0179(19) 0.0013(15) 0.0076(16) -0.0003(15)
C48 0.0175(19) 0.0154(19) 0.0122(18) 0.0050(14) 0.0008(15) -0.0067(15)
C49 0.018(2) 0.019(2) 0.020(2) -0.0004(16) 0.0028(16) -0.0039(16)
C50 0.020(2) 0.037(3) 0.022(2) -0.0045(18) 0.0066(17) 0.0020(18)
C51 0.024(2) 0.027(2) 0.034(2) 0.0069(19) 0.0052(19) 0.0043(18)
C52 0.018(2) 0.029(2) 0.033(2) -0.0014(19) 0.0050(18) -0.0034(17)
C53 0.027(2) 0.026(2) 0.016(2) -0.0029(17) 0.0039(17) -0.0050(18)
C54 0.038(3) 0.031(2) 0.017(2) 0.0004(18) 0.0069(19) -0.003(2)
C55 0.039(3) 0.030(2) 0.020(2) -0.0075(18) 0.0047(19) -0.009(2)
C56 0.038(3) 0.033(2) 0.016(2) -0.0065(18) 0.0050(19) 0.003(2)
C57 0.022(2) 0.016(2) 0.021(2) 0.0022(16) 0.0044(17) 0.0025(16)
C58 0.021(2) 0.021(2) 0.022(2) -0.0006(16) 0.0036(17) 0.0012(16)
C59 0.033(3) 0.019(2) 0.050(3) -0.002(2) 0.015(2) 0.0005(19)
C60 0.040(3) 0.018(2) 0.030(2) 0.0000(18) 0.011(2) -0.0030(18)
C61 0.020(2) 0.020(2) 0.018(2) 0.0015(16) 0.0057(16) -0.0028(16)
C62 0.022(2) 0.024(2) 0.019(2) 0.0028(16) 0.0072(17) -0.0038(17)
C63 0.029(2) 0.044(3) 0.018(2) 0.0049(19) 0.0065(18) 0.008(2)
C64 0.031(2) 0.033(3) 0.024(2) 0.0063(19) 0.0041(19) 0.0058(19)

loop_
_atom_type_symbol
_atom_type_description
_atom_type_scat_dispersion_real
_atom_type_scat_dispersion_imag
_atom_type_scat_source
C C 0.0033 0.0016 'International Tables Vol C Tables 4.2.6.8 and 6.1.1.4'
H H 0.0000 0.0000 'International Tables Vol C Tables 4.2.6.8 and 6.1.1.4'
O O 0.0106 0.0060 'International Tables Vol C Tables 4.2.6.8 and 6.1.1.4'
Al Al 0.0645 0.0514 'International Tables Vol C Tables 4.2.6.8 and 6.1.1.4'
S S 0.1246 0.1234 'International Tables Vol C Tables 4.2.6.8 and 6.1.1.4'

loop_
_geom_angle_atom_site_label_1
_geom_angle_atom_site_label_2
_geom_angle_atom_site_label_3
_geom_angle
O2 Al1 O3 97.99(13)
O2 Al1 O4 169.07(13)
O3 Al1 O4 92.50(12)
O2 Al1 O1 91.77(12)
O3 Al1 O1 169.14(13)
O4 Al1 O1 78.05(11)
O2 Al1 S1 85.73(9)
O3 Al1 S1 92.71(9)
O4 Al1 S1 96.86(9)
O1 Al1 S1 83.24(9)
O2 Al1 S2 95.91(9)
O3 Al1 S2 83.78(9)
O4 Al1 S2 82.15(9)
O1 Al1 S2 100.01(9)
S1 Al1 S2 176.29(6)
O2 Al1 Al2 130.79(10)
O3 Al1 Al2 131.22(10)
O4 Al1 Al2 38.79(8)
O1 Al1 Al2 39.30(8)
S1 Al1 Al2 91.48(5)
S2 Al1 Al2 89.96(5)
O4 Al2 O1 81.66(11)
O4 Al2 C57 109.36(15)
O1 Al2 C57 108.34(15)
O4 Al2 C61 107.84(15)
O1 Al2 C61 112.29(15)
C57 Al2 C61 127.71(17)
O4 Al2 Al1 39.92(8)
O1 Al2 Al1 41.78(8)
C57 Al2 Al1 116.77(13)
C61 Al2 Al1 115.40(13)
C1 O1 Al2 120.6(2)
C1 O1 Al1 116.9(2)
Al2 O1 Al1 98.92(12)
C15 O2 Al1 118.6(2)
C29 O3 Al1 121.0(2)
C43 O4 Al2 120.5(2)
C43 O4 Al1 118.1(2)
Al2 O4 Al1 101.29(12)
C16 S1 C6 98.05(17)
C16 S1 Al1 89.10(13)
C6 S1 Al1 93.45(13)
C48 S2 C30 97.43(17)
C48 S2 Al1 92.43(13)
C30 S2 Al1 89.39(13)
O1 C1 C6 117.6(3)
O1 C1 C2 123.6(3)
C6 C1 C2 118.8(3)
C3 C2 C1 115.9(4)
C3 C2 C7 120.9(4)
C1 C2 C7 123.1(3)
C2 C3 C4 125.4(4)
C2 C3 H3 117.3
C4 C3 H3 117.3
C5 C4 C3 116.9(4)
C5 C4 C11 122.3(4)
C3 C4 C11 120.8(4)
C4 C5 C6 119.3(4)
C4 C5 H5 120.4
C6 C5 H5 120.4
C5 C6 C1 122.8(3)
C5 C6 S1 118.1(3)
C1 C6 S1 118.8(3)
C9 C7 C8 111.3(5)
C9 C7 C10 107.8(4)
C8 C7 C10 106.5(4)
C9 C7 C2 110.5(4)
C8 C7 C2 109.3(4)
C10 C7 C2 111.4(3)
C7 C8 H8A 109.5
C7 C8 H8B 109.5
H8A C8 H8B 109.5
C7 C8 H8C 109.5
H8A C8 H8C 109.5
H8B C8 H8C 109.5
C7 C9 H9A 109.5
C7 C9 H9B 109.5
H9A C9 H9B 109.5
C7 C9 H9C 109.5
H9A C9 H9C 109.5
H9B C9 H9C 109.5
C7 C10 H10A 109.5
C7 C10 H10B 109.5
H10A C10 H10B 109.5
C7 C10 H10C 109.5
H10A C10 H10C 109.5
H10B C10 H10C 109.5
C13 C11 C14 107.8(4)
C13 C11 C12 109.4(4)
C14 C11 C12 109.4(4)
C13 C11 C4 111.3(4)
C14 C11 C4 111.3(3)
C12 C11 C4 107.6(3)
C11 C12 H12A 109.5
C11 C12 H12B 109.5
H12A C12 H12B 109.5
C11 C12 H12C 109.5
H12A C12 H12C 109.5
H12B C12 H12C 109.5
C11 C13 H13A 109.5
C11 C13 H13B 109.5
H13A C13 H13B 109.5
C11 C13 H13C 109.5
H13A C13 H13C 109.5
H13B C13 H13C 109.5
C11 C14 H14A 109.5
C11 C14 H14B 109.5
H14A C14 H14B 109.5
C11 C14 H14C 109.5
H14A C14 H14C 109.5
H14B C14 H14C 109.5
O2 C15 C16 119.8(3)
O2 C15 C20 122.6(3)
C16 C15 C20 117.6(3)
C17 C16 C15 123.5(3)
C17 C16 S1 119.6(3)
C15 C16 S1 116.9(3)
C18 C17 C16 119.6(4)
C18 C17 H17 120.2
C16 C17 H17 120.2
C17 C18 C19 116.9(3)
C17 C18 C25 122.2(3)
C19 C18 C25 120.8(3)
C20 C19 C18 125.1(4)
C20 C19 H19 117.5
C18 C19 H19 117.5
C19 C20 C15 117.3(3)
C19 C20 C21 121.5(3)
C15 C20 C21 121.2(3)
C22 C21 C24 107.9(3)
C22 C21 C23 109.9(3)
C24 C21 C23 107.3(3)
C22 C21 C20 110.0(3)
C24 C21 C20 111.5(3)
C23 C21 C20 110.2(3)
C21 C22 H22A 109.5
C21 C22 H22B 109.5
H22A C22 H22B 109.5
C21 C22 H22C 109.5
H22A C22 H22C 109.5
H22B C22 H22C 109.5
C21 C23 H23A 109.5
C21 C23 H23B 109.5
H23A C23 H23B 109.5
C21 C23 H23C 109.5
H23A C23 H23C 109.5
H23B C23 H23C 109.5
C21 C24 H24A 109.5
C21 C24 H24B 109.5
H24A C24 H24B 109.5
C21 C24 H24C 109.5
H24A C24 H24C 109.5
H24B C24 H24C 109.5
C27 C25 C26 108.7(4)
C27 C25 C28 109.1(4)
C26 C25 C28 107.7(5)
C27 C25 C18 112.1(3)
C26 C25 C18 111.7(3)
C28 C25 C18 107.4(3)
C25 C26 H26A 109.5
C25 C26 H26B 109.5
H26A C26 H26B 109.5
C25 C26 H26C 109.5
H26A C26 H26C 109.5
H26B C26 H26C 109.5
C25 C27 H27A 109.5
C25 C27 H27B 109.5
H27A C27 H27B 109.5
C25 C27 H27C 109.5
H27A C27 H27C 109.5
H27B C27 H27C 109.5
C25 C28 H28A 109.5
C25 C28 H28B 109.5
H28A C28 H28B 109.5
C25 C28 H28C 109.5
H28A C28 H28C 109.5
H28B C28 H28C 109.5
O3 C29 C30 119.8(3)
O3 C29 C34 122.8(3)
C30 C29 C34 117.3(3)
C31 C30 C29 123.8(3)
C31 C30 S2 119.6(3)
C29 C30 S2 116.5(3)
C30 C31 C32 119.2(4)
C30 C31 H31 120.4
C32 C31 H31 120.4
C31 C32 C33 117.3(4)
C31 C32 C39 120.5(3)
C33 C32 C39 122.3(3)
C32 C33 C34 124.7(4)
C32 C33 H33 117.6
C34 C33 H33 117.6
C33 C34 C29 117.6(3)
C33 C34 C35 120.5(3)
C29 C34 C35 121.8(3)
C37 C35 C36 107.7(3)
C37 C35 C34 112.3(3)
C36 C35 C34 110.0(3)
C37 C35 C38 107.5(3)
C36 C35 C38 109.3(3)
C34 C35 C38 109.9(3)
C35 C36 H36A 109.5
C35 C36 H36B 109.5
H36A C36 H36B 109.5
C35 C36 H36C 109.5
H36A C36 H36C 109.5
H36B C36 H36C 109.5
C35 C37 H37A 109.5
C35 C37 H37B 109.5
H37A C37 H37B 109.5
C35 C37 H37C 109.5
H37A C37 H37C 109.5
H37B C37 H37C 109.5
C35 C38 H38A 109.5
C35 C38 H38B 109.5
H38A C38 H38B 109.5
C35 C38 H38C 109.5
H38A C38 H38C 109.5
H38B C38 H38C 109.5
C41 C39 C40 107.8(3)
C41 C39 C32 111.9(3)
C40 C39 C32 109.7(3)
C41 C39 C42 109.1(3)
C40 C39 C42 109.3(3)
C32 C39 C42 109.0(3)
C39 C40 H40A 109.5
C39 C40 H40B 109.5
H40A C40 H40B 109.5
C39 C40 H40C 109.5
H40A C40 H40C 109.5
H40B C40 H40C 109.5
C39 C41 H41A 109.5
C39 C41 H41B 109.5
H41A C41 H41B 109.5
C39 C41 H41C 109.5
H41A C41 H41C 109.5
H41B C41 H41C 109.5
C39 C42 H42A 109.5
C39 C42 H42B 109.5
H42A C42 H42B 109.5
C39 C42 H42C 109.5
H42A C42 H42C 109.5
H42B C42 H42C 109.5
O4 C43 C48 116.9(3)
O4 C43 C44 123.2(3)
C48 C43 C44 119.9(3)
C43 C44 C45 115.5(4)
C43 C44 C49 125.7(3)
C45 C44 C49 118.9(3)
C46 C45 C44 124.9(4)
C46 C45 H45 117.5
C44 C45 H45 117.5
C45 C46 C47 117.3(4)
C45 C46 C53 120.3(4)
C47 C46 C53 122.4(4)
C48 C47 C46 119.2(4)
C48 C47 H47 120.4
C46 C47 H47 120.4
C47 C48 C43 121.9(3)
C47 C48 S2 120.2(3)
C43 C48 S2 117.9(3)
C51 C49 C44 109.6(3)
C51 C49 C50 109.3(3)
C44 C49 C50 113.7(3)
C51 C49 C52 109.1(3)
C44 C49 C52 109.1(3)
C50 C49 C52 105.9(3)
C49 C50 H50A 109.5
C49 C50 H50B 109.5
H50A C50 H50B 109.5
C49 C50 H50C 109.5
H50A C50 H50C 109.5
H50B C50 H50C 109.5
C49 C51 H51A 109.5
C49 C51 H51B 109.5
H51A C51 H51B 109.5
C49 C51 H51C 109.5
H51A C51 H51C 109.5
H51B C51 H51C 109.5
C49 C52 H52A 109.5
C49 C52 H52B 109.5
H52A C52 H52B 109.5
C49 C52 H52C 109.5
H52A C52 H52C 109.5
H52B C52 H52C 109.5
C56 C53 C55 108.6(4)
C56 C53 C46 111.5(3)
C55 C53 C46 111.2(3)
C56 C53 C54 109.6(4)
C55 C53 C54 108.4(4)
C46 C53 C54 107.4(3)
C53 C54 H54A 109.5
C53 C54 H54B 109.5
H54A C54 H54B 109.5
C53 C54 H54C 109.5
H54A C54 H54C 109.5
H54B C54 H54C 109.5
C53 C55 H55A 109.5
C53 C55 H55B 109.5
H55A C55 H55B 109.5
C53 C55 H55C 109.5
H55A C55 H55C 109.5
H55B C55 H55C 109.5
C53 C56 H56A 109.5
C53 C56 H56B 109.5
H56A C56 H56B 109.5
C53 C56 H56C 109.5
H56A C56 H56C 109.5
H56B C56 H56C 109.5
C58 C57 Al2 119.9(3)
C58 C57 H57A 107.3
Al2 C57 H57A 107.3
C58 C57 H57B 107.3
Al2 C57 H57B 107.3
H57A C57 H57B 106.9
C59 C58 C60 109.5(4)
C59 C58 C57 111.0(3)
C60 C58 C57 111.1(3)
C59 C58 H58 108.4
C60 C58 H58 108.4
C57 C58 H58 108.4
C58 C59 H59A 109.5
C58 C59 H59B 109.5
H59A C59 H59B 109.5
C58 C59 H59C 109.5
H59A C59 H59C 109.5
H59B C59 H59C 109.5
C58 C60 H60A 109.5
C58 C60 H60B 109.5
H60A C60 H60B 109.5
C58 C60 H60C 109.5
H60A C60 H60C 109.5
H60B C60 H60C 109.5
C62 C61 Al2 119.6(3)
C62 C61 H61A 107.4
Al2 C61 H61A 107.4
C62 C61 H61B 107.4
Al2 C61 H61B 107.4
H61A C61 H61B 107.0
C64 C62 C63 109.2(3)
C64 C62 C61 111.1(3)
C63 C62 C61 112.1(3)
C64 C62 H62 108.1
C63 C62 H62 108.1
C61 C62 H62 108.1
C62 C63 H63A 109.5
C62 C63 H63B 109.5
H63A C63 H63B 109.5
C62 C63 H63C 109.5
H63A C63 H63C 109.5
H63B C63 H63C 109.5
C62 C64 H64A 109.5
C62 C64 H64B 109.5
H64A C64 H64B 109.5
C62 C64 H64C 109.5
H64A C64 H64C 109.5
H64B C64 H64C 109.5

loop_
_geom_bond_atom_site_label_1
_geom_bond_atom_site_label_2
_geom_bond_distance
Al1 O2 1.796(3)
Al1 O3 1.807(3)
Al1 O4 1.915(3)
Al1 O1 1.973(3)
Al1 S1 2.4298(14)
Al1 S2 2.4754(14)
Al1 Al2 2.9260(16)
Al2 O4 1.869(3)
Al2 O1 1.876(3)
Al2 C57 1.976(4)
Al2 C61 1.982(4)
O1 C1 1.388(4)
O2 C15 1.347(4)
O3 C29 1.334(5)
O4 C43 1.383(4)
S1 C16 1.791(4)
S1 C6 1.793(4)
S2 C48 1.795(4)
S2 C30 1.796(4)
C1 C6 1.393(5)
C1 C2 1.411(5)
C2 C3 1.394(6)
C2 C7 1.545(6)
C3 C4 1.396(6)
C3 H3 0.9500
C4 C5 1.387(6)
C4 C11 1.537(6)
C5 C6 1.390(5)
C5 H5 0.9500
C7 C9 1.525(6)
C7 C8 1.528(7)
C7 C10 1.531(6)
C8 H8A 0.9800
C8 H8B 0.9800
C8 H8C 0.9800
C9 H9A 0.9800
C9 H9B 0.9800
C9 H9C 0.9800
C10 H10A 0.9800
C10 H10B 0.9800
C10 H10C 0.9800
C11 C13 1.533(6)
C11 C14 1.533(6)
C11 C12 1.536(6)
C12 H12A 0.9800
C12 H12B 0.9800
C12 H12C 0.9800
C13 H13A 0.9800
C13 H13B 0.9800
C13 H13C 0.9800
C14 H14A 0.9800
C14 H14B 0.9800
C14 H14C 0.9800
C15 C16 1.401(5)
C15 C20 1.410(5)
C16 C17 1.383(5)
C17 C18 1.382(5)
C17 H17 0.9500
C18 C19 1.395(5)
C18 C25 1.533(5)
C19 C20 1.388(5)
C19 H19 0.9500
C20 C21 1.546(5)
C21 C22 1.526(5)
C21 C24 1.533(5)
C21 C23 1.537(6)
C22 H22A 0.9800
C22 H22B 0.9800
C22 H22C 0.9800
C23 H23A 0.9800
C23 H23B 0.9800
C23 H23C 0.9800
C24 H24A 0.9800
C24 H24B 0.9800
C24 H24C 0.9800
C25 C27 1.509(6)
C25 C26 1.515(6)
C25 C28 1.527(7)
C26 H26A 0.9800
C26 H26B 0.9800
C26 H26C 0.9800
C27 H27A 0.9800
C27 H27B 0.9800
C27 H27C 0.9800
C28 H28A 0.9800
C28 H28B 0.9800
C28 H28C 0.9800
C29 C30 1.401(5)
C29 C34 1.413(5)
C30 C31 1.388(5)
C31 C32 1.389(5)
C31 H31 0.9500
C32 C33 1.392(5)
C32 C39 1.539(5)
C33 C34 1.395(6)
C33 H33 0.9500
C34 C35 1.544(5)
C35 C37 1.522(5)
C35 C36 1.536(5)
C35 C38 1.547(6)
C36 H36A 0.9800
C36 H36B 0.9800
C36 H36C 0.9800
C37 H37A 0.9800
C37 H37B 0.9800
C37 H37C 0.9800
C38 H38A 0.9800
C38 H38B 0.9800
C38 H38C 0.9800
C39 C41 1.532(5)
C39 C40 1.532(6)
C39 C42 1.539(6)
C40 H40A 0.9800
C40 H40B 0.9800
C40 H40C 0.9800
C41 H41A 0.9800
C41 H41B 0.9800
C41 H41C 0.9800
C42 H42A 0.9800
C42 H42B 0.9800
C42 H42C 0.9800
C43 C48 1.396(5)
C43 C44 1.397(5)
C44 C45 1.403(5)
C44 C49 1.540(5)
C45 C46 1.383(6)
C45 H45 0.9500
C46 C47 1.398(5)
C46 C53 1.541(5)
C47 C48 1.382(5)
C47 H47 0.9500
C49 C51 1.522(6)
C49 C50 1.542(5)
C49 C52 1.542(5)
C50 H50A 0.9800
C50 H50B 0.9800
C50 H50C 0.9800
C51 H51A 0.9800
C51 H51B 0.9800
C51 H51C 0.9800
C52 H52A 0.9800
C52 H52B 0.9800
C52 H52C 0.9800
C53 C56 1.527(6)
C53 C55 1.528(6)
C53 C54 1.543(6)
C54 H54A 0.9800
C54 H54B 0.9800
C54 H54C 0.9800
C55 H55A 0.9800
C55 H55B 0.9800
C55 H55C 0.9800
C56 H56A 0.9800
C56 H56B 0.9800
C56 H56C 0.9800
C57 C58 1.534(5)
C57 H57A 0.9900
C57 H57B 0.9900
C58 C59 1.532(6)
C58 C60 1.532(6)
C58 H58 1.0000
C59 H59A 0.9800
C59 H59B 0.9800
C59 H59C 0.9800
C60 H60A 0.9800
C60 H60B 0.9800
C60 H60C 0.9800
C61 C62 1.541(5)
C61 H61A 0.9900
C61 H61B 0.9900
C62 C64 1.522(6)
C62 C63 1.530(6)
C62 H62 1.0000
C63 H63A 0.9800
C63 H63B 0.9800
C63 H63C 0.9800
C64 H64A 0.9800
C64 H64B 0.9800
C64 H64C 0.9800

loop_
_geom_torsion_atom_site_label_1
_geom_torsion_atom_site_label_2
_geom_torsion_atom_site_label_3
_geom_torsion_atom_site_label_4
_geom_torsion
O2 Al1 Al2 O4 -175.23(18)
O3 Al1 Al2 O4 4.22(17)
O1 Al1 Al2 O4 176.57(18)
S1 Al1 Al2 O4 99.13(13)
S2 Al1 Al2 O4 -77.45(13)
O2 Al1 Al2 O1 8.20(17)
O3 Al1 Al2 O1 -172.35(18)
O4 Al1 Al2 O1 -176.57(18)
S1 Al1 Al2 O1 -77.44(13)
S2 Al1 Al2 O1 105.98(13)
O2 Al1 Al2 C57 96.16(19)
O3 Al1 Al2 C57 -84.38(19)
O4 Al1 Al2 C57 -88.60(19)
O1 Al1 Al2 C57 87.96(19)
S1 Al1 Al2 C57 10.53(15)
S2 Al1 Al2 C57 -166.06(14)
O2 Al1 Al2 C61 -87.46(18)
O3 Al1 Al2 C61 91.99(18)
O4 Al1 Al2 C61 87.77(18)
O1 Al1 Al2 C61 -95.66(18)
S1 Al1 Al2 C61 -173.10(14)
S2 Al1 Al2 C61 10.32(14)
O4 Al2 O1 C1 126.4(3)
C57 Al2 O1 C1 18.7(3)
C61 Al2 O1 C1 -127.6(3)
Al1 Al2 O1 C1 128.7(3)
O4 Al2 O1 Al1 -2.23(12)
C57 Al2 O1 Al1 -109.94(16)
C61 Al2 O1 Al1 103.71(16)
O2 Al1 O1 C1 55.1(2)
O3 Al1 O1 C1 -99.0(7)
O4 Al1 O1 C1 -128.9(2)
S1 Al1 O1 C1 -30.4(2)
S2 Al1 O1 C1 151.4(2)
Al2 Al1 O1 C1 -131.1(3)
O2 Al1 O1 Al2 -173.80(13)
O3 Al1 O1 Al2 32.1(7)
O4 Al1 O1 Al2 2.20(12)
S1 Al1 O1 Al2 100.71(10)
S2 Al1 O1 Al2 -77.48(11)
O3 Al1 O2 C15 61.6(3)
O4 Al1 O2 C15 -134.7(6)
O1 Al1 O2 C15 -113.6(3)
S1 Al1 O2 C15 -30.5(2)
S2 Al1 O2 C15 146.2(2)
Al2 Al1 O2 C15 -118.8(2)
O2 Al1 O3 C29 65.2(3)
O4 Al1 O3 C29 -111.8(3)
O1 Al1 O3 C29 -141.0(6)
S1 Al1 O3 C29 151.2(2)
S2 Al1 O3 C29 -30.0(2)
Al2 Al1 O3 C29 -114.4(2)
O1 Al2 O4 C43 134.8(3)
C57 Al2 O4 C43 -118.6(3)
C61 Al2 O4 C43 24.0(3)
Al1 Al2 O4 C43 132.5(3)
O1 Al2 O4 Al1 2.31(12)
C57 Al2 O4 Al1 108.91(16)
C61 Al2 O4 Al1 -108.51(16)
O2 Al1 O4 C43 -114.5(7)
O3 Al1 O4 C43 49.3(3)
O1 Al1 O4 C43 -136.1(3)
S1 Al1 O4 C43 142.3(2)
S2 Al1 O4 C43 -34.1(2)
Al2 Al1 O4 C43 -133.9(3)
O2 Al1 O4 Al2 19.4(7)
O3 Al1 O4 Al2 -176.82(13)
O1 Al1 O4 Al2 -2.22(12)
S1 Al1 O4 Al2 -83.79(11)
S2 Al1 O4 Al2 99.82(11)
O2 Al1 S1 C16 22.90(15)
O3 Al1 S1 C16 -74.92(15)
O4 Al1 S1 C16 -167.77(14)
O1 Al1 S1 C16 115.20(14)
S2 Al1 S1 C16 -93.5(9)
Al2 Al1 S1 C16 153.70(12)
O2 Al1 S1 C6 -75.11(15)
O3 Al1 S1 C6 -172.93(15)
O4 Al1 S1 C6 94.22(15)
O1 Al1 S1 C6 17.18(14)
S2 Al1 S1 C6 168.5(9)
Al2 Al1 S1 C6 55.68(12)
O2 Al1 S2 C48 -172.29(15)
O3 Al1 S2 C48 -74.86(14)
O4 Al1 S2 C48 18.55(14)
O1 Al1 S2 C48 94.86(14)
S1 Al1 S2 C48 -56.2(9)
Al2 Al1 S2 C48 56.66(12)
O2 Al1 S2 C30 -74.88(15)
O3 Al1 S2 C30 22.55(15)
O4 Al1 S2 C30 115.95(14)
O1 Al1 S2 C30 -167.73(14)
S1 Al1 S2 C30 41.2(9)
Al2 Al1 S2 C30 154.07(12)
Al2 O1 C1 C6 -84.6(4)
Al1 O1 C1 C6 35.6(4)
Al2 O1 C1 C2 94.6(4)
Al1 O1 C1 C2 -145.3(3)
O1 C1 C2 C3 -169.6(3)
C6 C1 C2 C3 9.6(5)
O1 C1 C2 C7 13.4(6)
C6 C1 C2 C7 -167.5(4)
C1 C2 C3 C4 -3.6(6)
C7 C2 C3 C4 173.6(4)
C2 C3 C4 C5 -3.5(6)
C2 C3 C4 C11 175.3(4)
C3 C4 C5 C6 4.5(5)
C11 C4 C5 C6 -174.3(4)
C4 C5 C6 C1 1.7(6)
C4 C5 C6 S1 -172.4(3)
O1 C1 C6 C5 170.1(3)
C2 C1 C6 C5 -9.1(6)
O1 C1 C6 S1 -15.8(4)
C2 C1 C6 S1 165.0(3)
C16 S1 C6 C5 78.8(3)
Al1 S1 C6 C5 168.4(3)
C16 S1 C6 C1 -95.5(3)
Al1 S1 C6 C1 -6.0(3)
C3 C2 C7 C9 108.9(5)
C1 C2 C7 C9 -74.2(5)
C3 C2 C7 C8 -128.3(4)
C1 C2 C7 C8 48.6(5)
C3 C2 C7 C10 -10.9(6)
C1 C2 C7 C10 166.0(4)
C5 C4 C11 C13 -134.3(4)
C3 C4 C11 C13 46.9(5)
C5 C4 C11 C14 -14.0(6)
C3 C4 C11 C14 167.2(4)
C5 C4 C11 C12 105.8(4)
C3 C4 C11 C12 -72.9(5)
Al1 O2 C15 C16 27.1(4)
Al1 O2 C15 C20 -153.7(3)
O2 C15 C16 C17 -179.1(3)
C20 C15 C16 C17 1.6(5)
O2 C15 C16 S1 -0.1(5)
C20 C15 C16 S1 -179.4(3)
C6 S1 C16 C17 -104.6(3)
Al1 S1 C16 C17 162.0(3)
C6 S1 C16 C15 76.4(3)
Al1 S1 C16 C15 -17.0(3)
C15 C16 C17 C18 -0.1(6)
S1 C16 C17 C18 -179.1(3)
C16 C17 C18 C19 -0.8(5)
C16 C17 C18 C25 175.6(3)
C17 C18 C19 C20 0.2(6)
C25 C18 C19 C20 -176.2(4)
C18 C19 C20 C15 1.2(6)
C18 C19 C20 C21 -179.7(4)
O2 C15 C20 C19 178.7(3)
C16 C15 C20 C19 -2.1(5)
O2 C15 C20 C21 -0.4(5)
C16 C15 C20 C21 178.9(3)
C19 C20 C21 C22 -112.8(4)
C15 C20 C21 C22 66.2(5)
C19 C20 C21 C24 6.8(5)
C15 C20 C21 C24 -174.1(3)
C19 C20 C21 C23 125.9(4)
C15 C20 C21 C23 -55.1(5)
C17 C18 C25 C27 142.7(4)
C19 C18 C25 C27 -41.0(5)
C17 C18 C25 C26 20.4(6)
C19 C18 C25 C26 -163.3(4)
C17 C18 C25 C28 -97.5(5)
C19 C18 C25 C28 78.8(5)
Al1 O3 C29 C30 26.0(4)
Al1 O3 C29 C34 -154.7(3)
O3 C29 C30 C31 -179.4(3)
C34 C29 C30 C31 1.3(5)
O3 C29 C30 S2 1.6(5)
C34 C29 C30 S2 -177.8(3)
C48 S2 C30 C31 -104.4(3)
Al1 S2 C30 C31 163.2(3)
C48 S2 C30 C29 74.6(3)
Al1 S2 C30 C29 -17.7(3)
C29 C30 C31 C32 0.1(6)
S2 C30 C31 C32 179.1(3)
C30 C31 C32 C33 -1.0(5)
C30 C31 C32 C39 -179.8(3)
C31 C32 C33 C34 0.6(6)
C39 C32 C33 C34 179.4(3)
C32 C33 C34 C29 0.8(6)
C32 C33 C34 C35 -179.8(3)
O3 C29 C34 C33 179.0(3)
C30 C29 C34 C33 -1.6(5)
O3 C29 C34 C35 -0.4(5)
C30 C29 C34 C35 178.9(3)
C33 C34 C35 C37 6.3(5)
C29 C34 C35 C37 -174.3(3)
C33 C34 C35 C36 -113.6(4)
C29 C34 C35 C36 65.8(5)
C33 C34 C35 C38 126.0(4)
C29 C34 C35 C38 -54.6(5)
C31 C32 C39 C41 -167.9(3)
C33 C32 C39 C41 13.4(5)
C31 C32 C39 C40 -48.3(5)
C33 C32 C39 C40 133.0(4)
C31 C32 C39 C42 71.3(4)
C33 C32 C39 C42 -107.4(4)
Al2 O4 C43 C48 -84.1(4)
Al1 O4 C43 C48 40.8(4)
Al2 O4 C43 C44 93.4(4)
Al1 O4 C43 C44 -141.7(3)
O4 C43 C44 C45 -165.0(3)
C48 C43 C44 C45 12.4(5)
O4 C43 C44 C49 15.3(6)
C48 C43 C44 C49 -167.3(3)
C43 C44 C45 C46 -4.5(6)
C49 C44 C45 C46 175.2(4)
C44 C45 C46 C47 -4.7(6)
C44 C45 C46 C53 174.7(4)
C45 C46 C47 C48 6.0(5)
C53 C46 C47 C48 -173.4(3)
C46 C47 C48 C43 1.9(6)
C46 C47 C48 S2 -173.9(3)
O4 C43 C48 C47 165.9(3)
C44 C43 C48 C47 -11.6(5)
O4 C43 C48 S2 -18.2(4)
C44 C43 C48 S2 164.3(3)
C30 S2 C48 C47 80.9(3)
Al1 S2 C48 C47 170.6(3)
C30 S2 C48 C43 -95.1(3)
Al1 S2 C48 C43 -5.4(3)
C43 C44 C49 C51 -105.0(4)
C45 C44 C49 C51 75.3(4)
C43 C44 C49 C50 17.6(5)
C45 C44 C49 C50 -162.0(3)
C43 C44 C49 C52 135.6(4)
C45 C44 C49 C52 -44.1(5)
C45 C46 C53 C56 174.9(4)
C47 C46 C53 C56 -5.8(5)
C45 C46 C53 C55 53.4(5)
C47 C46 C53 C55 -127.2(4)
C45 C46 C53 C54 -65.1(5)
C47 C46 C53 C54 114.3(4)
O4 Al2 C57 C58 -163.5(3)
O1 Al2 C57 C58 -76.1(3)
C61 Al2 C57 C58 63.5(4)
Al1 Al2 C57 C58 -120.7(3)
Al2 C57 C58 C59 172.2(3)
Al2 C57 C58 C60 -65.7(4)
O4 Al2 C61 C62 -69.4(3)
O1 Al2 C61 C62 -157.5(3)
C57 Al2 C61 C62 64.2(4)
Al1 Al2 C61 C62 -111.7(3)
Al2 C61 C62 C64 -66.3(4)
Al2 C61 C62 C63 171.2(3)
